data_4507977
loop_
_publ_author_name
'Helttunen, Kaisa'
'Lehtovaara, Lauri'
'H\"akkinen, Hannu'
'Nissinen, Maija'

_publ_section_title
;
 Crystal Structures and Density Functional Theory Calculations ofo-
 andp-Nitroaniline Derivatives: Combined Effect of Hydrogen Bonding and
 Aromatic Interactions on Dimerization Energy
;
_journal_issue 8
_journal_name_full 'Crystal Growth &amp; Design'
_journal_page_first 3603
_journal_paper_doi 10.1021/cg4005714
_journal_volume 13
_journal_year 2013
_chemical_formula_moiety 'C22 H22 N4 O6'
_chemical_formula_sum 'C22 H22 N4 O6'
_chemical_formula_weight 438.44
_chemical_name_systematic
; 
 N,N'-((1,3-phenylenebis(oxy))bis(ethane-2,1-diyl))bis(2-nitroaniline) 
;
_space_group_IT_number 15
_symmetry_cell_setting monoclinic
_symmetry_space_group_name_Hall '-C 2yc'
_symmetry_space_group_name_H-M 'C 1 2/c 1'
_atom_sites_solution_hydrogens geom
_atom_sites_solution_primary direct
_atom_sites_solution_secondary difmap
_audit_creation_method SHELXL-97
_cell_angle_alpha 90.00
_cell_angle_beta 105.2750(1)
_cell_angle_gamma 90.00
_cell_formula_units_Z 4
_cell_length_a 14.6336(2)
_cell_length_b 7.22150(10)
_cell_length_c 19.5363(2)
_cell_measurement_reflns_used 1537
_cell_measurement_temperature 173(2)
_cell_measurement_theta_max 67.10
_cell_measurement_theta_min 4.69
_cell_volume 1991.59(4)
_computing_cell_refinement 'SHELXL-97 (Sheldrick, 1997)'
_computing_data_collection 'COLLECT 2000'
_computing_data_reduction 'DENZO-SMN (Otwinowski & Minor, 1997)'
_computing_structure_refinement 'SHELXL-97 (Sheldrick, 1997)'
_computing_structure_solution 'SHELXS-97 (Sheldrick, 1990)'
_diffrn_ambient_temperature 173(2)
_diffrn_measured_fraction_theta_full 0.979
_diffrn_measured_fraction_theta_max 0.979
_diffrn_measurement_device_type 'Bruker Nonius Kappa Apex II CCD'
_diffrn_measurement_method 'phi and omega scans'
_diffrn_radiation_monochromator graphite
_diffrn_radiation_source 'fine-focus sealed tube'
_diffrn_radiation_type CuK\a
_diffrn_radiation_wavelength 1.54178
_diffrn_reflns_av_R_equivalents 0.0337
_diffrn_reflns_av_sigmaI/netI 0.0331
_diffrn_reflns_limit_h_max 17
_diffrn_reflns_limit_h_min -17
_diffrn_reflns_limit_k_max 8
_diffrn_reflns_limit_k_min -7
_diffrn_reflns_limit_l_max 22
_diffrn_reflns_limit_l_min -22
_diffrn_reflns_number 2621
_diffrn_reflns_theta_full 67.10
_diffrn_reflns_theta_max 67.10
_diffrn_reflns_theta_min 4.69
_exptl_absorpt_coefficient_mu 0.905
_exptl_absorpt_correction_T_max 0.9149
_exptl_absorpt_correction_T_min 0.6603
_exptl_absorpt_correction_type multi-scan
_exptl_absorpt_process_details
;
Denzo (Otwinowski, Majewski, Borek & Minor,2003)
;
_exptl_crystal_colour yellow
_exptl_crystal_density_diffrn 1.462
_exptl_crystal_density_method 'not measured'
_exptl_crystal_description plate
_exptl_crystal_F_000 920
_exptl_crystal_size_max 0.50
_exptl_crystal_size_mid 0.30
_exptl_crystal_size_min 0.10
_refine_diff_density_max 0.166
_refine_diff_density_min -0.231
_refine_diff_density_rms 0.046
_refine_ls_extinction_method none
_refine_ls_goodness_of_fit_ref 1.057
_refine_ls_hydrogen_treatment mixed
_refine_ls_matrix_type full
_refine_ls_number_parameters 149
_refine_ls_number_reflns 1749
_refine_ls_number_restraints 1
_refine_ls_restrained_S_all 1.057
_refine_ls_R_factor_all 0.0446
_refine_ls_R_factor_gt 0.0392
_refine_ls_shift/su_max 0.000
_refine_ls_shift/su_mean 0.000
_refine_ls_structure_factor_coef Fsqd
_refine_ls_weighting_details 'calc w=1/[\s^2^(Fo^2^)+(0.0565P)^2^+0.9495P] where P=(Fo^2^+2Fc^2^)/3'
_refine_ls_weighting_scheme calc
_refine_ls_wR_factor_gt 0.1011
_refine_ls_wR_factor_ref 0.1053
_reflns_number_gt 1537
_reflns_number_total 1749
_reflns_threshold_expression >2sigma(I)
_cod_data_source_file cg4005714_si_002.cif
_cod_data_source_block 3A
_cod_original_sg_symbol_H-M C2/c
_cod_database_code 4507977

loop_
_symmetry_equiv_pos_as_xyz
'x, y, z'
'-x, y, -z+1/2'
'x+1/2, y+1/2, z'
'-x+1/2, y+1/2, -z+1/2'
'-x, -y, -z'
'x, -y, z-1/2'
'-x+1/2, -y+1/2, -z'
'x+1/2, -y+1/2, z-1/2'

loop_
_atom_site_label
_atom_site_type_symbol
_atom_site_fract_x
_atom_site_fract_y
_atom_site_fract_z
_atom_site_U_iso_or_equiv
_atom_site_adp_type
_atom_site_occupancy
_atom_site_symmetry_multiplicity
_atom_site_calc_flag
_atom_site_refinement_flags
O9 O 0.12236(7) 0.23523(14) 0.68646(6) 0.0375(3) Uani 1 1 d .
O11 O 0.07484(8) 0.11834(17) 0.46004(6) 0.0463(3) Uani 1 1 d .
O12 O 0.12286(9) 0.11157(18) 0.36487(6) 0.0505(4) Uani 1 1 d .
N1 N 0.18875(9) 0.02650(18) 0.58337(6) 0.0314(3) Uani 1 1 d D
H1N H 0.1303(10) 0.066(2) 0.5593(9) 0.038 Uiso 1 1 d D
N2 N 0.13798(9) 0.08896(17) 0.42939(7) 0.0348(3) Uani 1 1 d .
C1 C 0.24970(10) -0.00807(18) 0.54348(7) 0.0281(3) Uani 1 1 d .
C2 C 0.34107(10) -0.08155(19) 0.57536(8) 0.0309(3) Uani 1 1 d .
H2 H 0.3590 -0.1042 0.6250 0.037 Uiso 1 1 calc R
C3 C 0.40395(11) -0.1206(2) 0.53634(8) 0.0339(4) Uani 1 1 d .
H3 H 0.4638 -0.1725 0.5594 0.041 Uiso 1 1 calc R
C4 C 0.38212(11) -0.0859(2) 0.46355(9) 0.0354(4) Uani 1 1 d .
H4 H 0.4265 -0.1132 0.4372 0.042 Uiso 1 1 calc R
C5 C 0.29571(11) -0.0118(2) 0.43089(8) 0.0337(4) Uani 1 1 d .
H5 H 0.2805 0.0152 0.3816 0.040 Uiso 1 1 calc R
C6 C 0.22926(10) 0.02477(19) 0.46934(8) 0.0297(3) Uani 1 1 d .
C7 C 0.21093(11) -0.0138(2) 0.65862(8) 0.0347(4) Uani 1 1 d .
H7A H 0.2682 0.0561 0.6836 0.042 Uiso 1 1 calc R
H7B H 0.2249 -0.1475 0.6663 0.042 Uiso 1 1 calc R
C8 C 0.13022(11) 0.0373(2) 0.68921(8) 0.0341(4) Uani 1 1 d .
H8A H 0.0707 -0.0202 0.6612 0.041 Uiso 1 1 calc R
H8B H 0.1429 -0.0064 0.7389 0.041 Uiso 1 1 calc R
C9 C 0.05977(10) 0.3180(2) 0.71825(7) 0.0300(3) Uani 1 1 d .
C10 C 0.05948(10) 0.5101(2) 0.71749(8) 0.0321(4) Uani 1 1 d .
H10 H 0.0996 0.5761 0.6949 0.038 Uiso 1 1 calc R
C11 C 0.0000 0.6043(3) 0.7500 0.0327(5) Uani 1 2 d S
H11 H 0.0000 0.7358 0.7500 0.039 Uiso 1 2 calc SR
C14 C 0.0000 0.2198(3) 0.7500 0.0304(4) Uani 1 2 d S
H14 H 0.0000 0.0883 0.7500 0.037 Uiso 1 2 calc SR

loop_
_atom_site_aniso_label
_atom_site_aniso_U_11
_atom_site_aniso_U_22
_atom_site_aniso_U_33
_atom_site_aniso_U_23
_atom_site_aniso_U_13
_atom_site_aniso_U_12
O9 0.0429(6) 0.0364(6) 0.0418(6) -0.0006(5) 0.0265(5) -0.0002(4)
O11 0.0383(6) 0.0638(8) 0.0376(7) 0.0034(5) 0.0114(5) 0.0140(5)
O12 0.0529(7) 0.0694(8) 0.0266(6) 0.0042(5) 0.0061(5) 0.0085(6)
N1 0.0299(7) 0.0387(7) 0.0273(7) 0.0000(5) 0.0105(5) 0.0048(5)
N2 0.0382(7) 0.0352(7) 0.0301(7) -0.0014(5) 0.0075(6) 0.0007(5)
C1 0.0308(7) 0.0261(7) 0.0293(8) -0.0025(6) 0.0114(6) -0.0033(5)
C2 0.0316(7) 0.0333(8) 0.0288(8) -0.0003(6) 0.0097(6) -0.0013(6)
C3 0.0292(7) 0.0353(8) 0.0385(9) -0.0021(6) 0.0110(6) -0.0023(6)
C4 0.0335(8) 0.0396(8) 0.0385(9) -0.0047(7) 0.0190(7) -0.0052(6)
C5 0.0419(8) 0.0340(8) 0.0280(8) -0.0030(6) 0.0142(6) -0.0063(6)
C6 0.0316(8) 0.0279(7) 0.0296(8) -0.0011(6) 0.0080(6) -0.0019(6)
C7 0.0348(8) 0.0419(8) 0.0299(8) 0.0015(6) 0.0128(6) 0.0044(6)
C8 0.0382(8) 0.0358(8) 0.0316(8) 0.0008(6) 0.0150(6) 0.0015(6)
C9 0.0308(7) 0.0373(8) 0.0233(7) -0.0017(6) 0.0095(6) 0.0005(6)
C10 0.0341(8) 0.0364(8) 0.0268(7) 0.0024(6) 0.0100(6) -0.0046(6)
C11 0.0394(11) 0.0299(10) 0.0276(11) 0.000 0.0068(9) 0.000
C14 0.0353(11) 0.0307(10) 0.0273(10) 0.000 0.0117(9) 0.000

loop_
_atom_type_symbol
_atom_type_description
_atom_type_scat_dispersion_real
_atom_type_scat_dispersion_imag
_atom_type_scat_source
C C 0.0181 0.0091 'International Tables Vol C Tables 4.2.6.8 and 6.1.1.4'
H H 0.0000 0.0000 'International Tables Vol C Tables 4.2.6.8 and 6.1.1.4'
N N 0.0311 0.0180 'International Tables Vol C Tables 4.2.6.8 and 6.1.1.4'
O O 0.0492 0.0322 'International Tables Vol C Tables 4.2.6.8 and 6.1.1.4'

loop_
_geom_angle_atom_site_label_1
_geom_angle_atom_site_label_2
_geom_angle_atom_site_label_3
_geom_angle
_geom_angle_site_symmetry_1
_geom_angle_site_symmetry_3
C9 O9 C8 118.29(11) . .
C1 N1 C7 122.81(12) . .
C1 N1 H1N 115.8(11) . .
C7 N1 H1N 121.1(11) . .
O12 N2 O11 120.91(13) . .
O12 N2 C6 119.33(13) . .
O11 N2 C6 119.75(12) . .
N1 C1 C6 124.28(13) . .
N1 C1 C2 120.22(13) . .
C6 C1 C2 115.50(13) . .
C3 C2 C1 121.70(14) . .
C3 C2 H2 119.2 . .
C1 C2 H2 119.2 . .
C2 C3 C4 121.54(14) . .
C2 C3 H3 119.2 . .
C4 C3 H3 119.2 . .
C5 C4 C3 118.77(14) . .
C5 C4 H4 120.6 . .
C3 C4 H4 120.6 . .
C4 C5 C6 120.72(14) . .
C4 C5 H5 119.6 . .
C6 C5 H5 119.6 . .
C5 C6 C1 121.73(13) . .
C5 C6 N2 116.57(13) . .
C1 C6 N2 121.64(13) . .
N1 C7 C8 111.38(12) . .
N1 C7 H7A 109.4 . .
C8 C7 H7A 109.4 . .
N1 C7 H7B 109.4 . .
C8 C7 H7B 109.4 . .
H7A C7 H7B 108.0 . .
O9 C8 C7 107.06(12) . .
O9 C8 H8A 110.3 . .
C7 C8 H8A 110.3 . .
O9 C8 H8B 110.3 . .
C7 C8 H8B 110.3 . .
H8A C8 H8B 108.6 . .
O9 C9 C10 115.55(12) . .
O9 C9 C14 123.55(14) . .
C10 C9 C14 120.89(14) . .
C11 C10 C9 119.15(14) . .
C11 C10 H10 120.4 . .
C9 C10 H10 120.4 . .
C10 C11 C10 121.11(19) . 2_556
C10 C11 H11 119.4 . .
C10 C11 H11 119.4 2_556 .
C9 C14 C9 118.78(19) . 2_556
C9 C14 H14 120.6 . .
C9 C14 H14 120.6 2_556 .

loop_
_geom_bond_atom_site_label_1
_geom_bond_atom_site_label_2
_geom_bond_distance
_geom_bond_site_symmetry_2
O9 C9 1.3716(16) .
O9 C8 1.4339(18) .
O11 N2 1.2444(17) .
O12 N2 1.2319(17) .
N1 C1 1.3533(18) .
N1 C7 1.4490(19) .
N1 H1N 0.906(14) .
N2 C6 1.4350(19) .
C1 C6 1.420(2) .
C1 C2 1.421(2) .
C2 C3 1.370(2) .
C2 H2 0.9500 .
C3 C4 1.396(2) .
C3 H3 0.9500 .
C4 C5 1.367(2) .
C4 H4 0.9500 .
C5 C6 1.401(2) .
C5 H5 0.9500 .
C7 C8 1.5033(19) .
C7 H7A 0.9900 .
C7 H7B 0.9900 .
C8 H8A 0.9900 .
C8 H8B 0.9900 .
C9 C10 1.387(2) .
C9 C14 1.3922(17) .
C10 C11 1.3839(18) .
C10 H10 0.9500 .
C11 C10 1.3840(18) 2_556
C11 H11 0.9500 .
C14 C9 1.3922(17) 2_556
C14 H14 0.9500 .

loop_
_geom_hbond_atom_site_label_D
_geom_hbond_atom_site_label_H
_geom_hbond_atom_site_label_A
_geom_hbond_distance_DH
_geom_hbond_distance_HA
_geom_hbond_distance_DA
_geom_hbond_angle_DHA
N1 H1N O11 0.906(14) 1.933(16) 2.6284(17) 132.1(14)

loop_
_geom_torsion_atom_site_label_1
_geom_torsion_atom_site_label_2
_geom_torsion_atom_site_label_3
_geom_torsion_atom_site_label_4
_geom_torsion
_geom_torsion_site_symmetry_4
C7 N1 C1 C6 178.14(13) .
C7 N1 C1 C2 -2.1(2) .
N1 C1 C2 C3 179.06(13) .
C6 C1 C2 C3 -1.1(2) .
C1 C2 C3 C4 1.6(2) .
C2 C3 C4 C5 -0.2(2) .
C3 C4 C5 C6 -1.5(2) .
C4 C5 C6 C1 1.9(2) .
C4 C5 C6 N2 -175.31(13) .
N1 C1 C6 C5 179.24(13) .
C2 C1 C6 C5 -0.6(2) .
N1 C1 C6 N2 -3.7(2) .
C2 C1 C6 N2 176.48(12) .
O12 N2 C6 C5 -1.2(2) .
O11 N2 C6 C5 177.74(13) .
O12 N2 C6 C1 -178.39(13) .
O11 N2 C6 C1 0.5(2) .
C1 N1 C7 C8 -179.58(13) .
C9 O9 C8 C7 -173.31(12) .
N1 C7 C8 O9 -67.58(16) .
C8 O9 C9 C10 176.29(13) .
C8 O9 C9 C14 -3.31(19) .
O9 C9 C10 C11 -178.43(11) .
C14 C9 C10 C11 1.18(19) .
C9 C10 C11 C10 -0.58(10) 2_556
O9 C9 C14 C9 178.99(15) 2_556
C10 C9 C14 C9 -0.60(10) 2_556
